data_4072573
loop_
_publ_author_name
'Meinhard, Dieter'
'Reuter, Peter'
'Rieger, Bernhard'

_publ_section_title
;
 Activation of Polymerization Catalysts:&#x00A0; Synthesis and
 Characterization of Novel Dinuclear Nickel(I) Diimine Complexes
;
_journal_issue 3
_journal_name_full Organometallics
_journal_page_first 751
_journal_paper_doi 10.1021/om060842s
_journal_volume 26
_journal_year 2007
_chemical_formula_moiety 'C56 H80 Br2 N4 Ni2'
_chemical_formula_sum 'C56 H80 Br2 N4 Ni2'
_chemical_formula_weight 1086.48
_chemical_name_systematic
; 
 ? 
;
_space_group_IT_number 14
_symmetry_cell_setting triclinic
_symmetry_space_group_name_Hall '-P 2yn'
_symmetry_space_group_name_H-M 'P 1 21/n 1'
_atom_sites_solution_hydrogens geom
_atom_sites_solution_primary direct
_atom_sites_solution_secondary difmap
_audit_creation_method SHELXL-97
_cell_angle_alpha 90.00
_cell_angle_beta 103.48(3)
_cell_angle_gamma 90.00
_cell_formula_units_Z 2
_cell_length_a 13.714(3)
_cell_length_b 14.086(3)
_cell_length_c 14.814(3)
_cell_measurement_temperature 220(2)
_cell_volume 2782.9(11)
_computing_structure_refinement 'SHELXL-97 (Sheldrick, 1997)'
_computing_structure_solution 'SHELXS-97 (Sheldrick, 1990)'
_diffrn_ambient_temperature 293(2)
_diffrn_measured_fraction_theta_full 0.968
_diffrn_measured_fraction_theta_max 0.969
_diffrn_radiation_monochromator graphite
_diffrn_radiation_source 'fine-focus sealed tube'
_diffrn_radiation_type MoK\a
_diffrn_radiation_wavelength 0.71073
_diffrn_reflns_av_R_equivalents 0.0805
_diffrn_reflns_av_sigmaI/netI 0.0782
_diffrn_reflns_limit_h_max 16
_diffrn_reflns_limit_h_min -15
_diffrn_reflns_limit_k_max 17
_diffrn_reflns_limit_k_min -17
_diffrn_reflns_limit_l_max 18
_diffrn_reflns_limit_l_min -18
_diffrn_reflns_number 23528
_diffrn_reflns_theta_full 25.99
_diffrn_reflns_theta_max 25.99
_diffrn_reflns_theta_min 2.02
_exptl_absorpt_coefficient_mu 2.150
_exptl_crystal_density_diffrn 1.297
_exptl_crystal_density_method 'not measured'
_exptl_crystal_F_000 1140
_refine_diff_density_max 0.856
_refine_diff_density_min -0.638
_refine_diff_density_rms 0.073
_refine_ls_extinction_method none
_refine_ls_goodness_of_fit_ref 0.880
_refine_ls_hydrogen_treatment mixed
_refine_ls_matrix_type full
_refine_ls_number_parameters 289
_refine_ls_number_reflns 5287
_refine_ls_number_restraints 0
_refine_ls_restrained_S_all 0.880
_refine_ls_R_factor_all 0.0814
_refine_ls_R_factor_gt 0.0418
_refine_ls_shift/su_max 0.001
_refine_ls_shift/su_mean 0.000
_refine_ls_structure_factor_coef Fsqd
_refine_ls_weighting_details 'calc w=1/[\s^2^(Fo^2^)+(0.0447P)^2^+0.0000P] where P=(Fo^2^+2Fc^2^)/3'
_refine_ls_weighting_scheme calc
_refine_ls_wR_factor_gt 0.0804
_refine_ls_wR_factor_ref 0.0892
_reflns_number_gt 3286
_reflns_number_total 5287
_reflns_threshold_expression >2sigma(I)
_cod_data_source_file om060842ssi20060914_100249.cif
_cod_data_source_block mei596
_cod_original_cell_volume 2783.0(10)
_cod_original_sg_symbol_H-M 'P 21/n'
_cod_database_code 4072573

loop_
_symmetry_equiv_pos_as_xyz
'x, y, z'
'-x+1/2, y+1/2, -z+1/2'
'-x, -y, -z'
'x-1/2, -y-1/2, z-1/2'

loop_
_atom_site_label
_atom_site_type_symbol
_atom_site_fract_x
_atom_site_fract_y
_atom_site_fract_z
_atom_site_U_iso_or_equiv
_atom_site_adp_type
_atom_site_occupancy
_atom_site_symmetry_multiplicity
_atom_site_calc_flag
_atom_site_refinement_flags
Ni1 Ni 0.05547(3) 0.92454(3) 0.08104(3) 0.02484(13) Uani 1 1 d .
Br1 Br 0.08668(3) 1.08950(3) 0.05041(3) 0.04204(14) Uani 1 1 d .
N1 N 0.1714(2) 0.84791(19) 0.13101(19) 0.0245(7) Uani 1 1 d .
N2 N 0.0253(2) 0.89171(19) 0.19733(18) 0.0248(7) Uani 1 1 d .
C1 C 0.2338(3) 0.8109(2) 0.0739(2) 0.0273(8) Uani 1 1 d .
C2 C 0.3093(3) 0.8674(3) 0.0525(3) 0.0326(9) Uani 1 1 d .
C3 C 0.3594(3) 0.8324(3) -0.0126(3) 0.0485(11) Uani 1 1 d .
H3 H 0.4106 0.8681 -0.0274 0.058 Uiso 1 1 calc R
C4 C 0.3345(3) 0.7467(3) -0.0549(3) 0.0519(12) Uani 1 1 d .
H4 H 0.3668 0.7257 -0.0999 0.062 Uiso 1 1 calc R
C5 C 0.2620(3) 0.6913(3) -0.0310(3) 0.0478(11) Uani 1 1 d .
H5 H 0.2476 0.6322 -0.0588 0.057 Uiso 1 1 calc R
C6 C 0.2098(3) 0.7211(3) 0.0331(3) 0.0360(9) Uani 1 1 d .
C7 C 0.3393(3) 0.9605(3) 0.1006(3) 0.0464(11) Uani 1 1 d .
H7 H 0.2864 0.9796 0.1312 0.056 Uiso 1 1 calc R
C8 C 0.3514(4) 1.0395(3) 0.0330(4) 0.0791(17) Uani 1 1 d .
H8A H 0.4075 1.0254 0.0067 0.119 Uiso 1 1 calc R
H8B H 0.3628 1.0989 0.0657 0.119 Uiso 1 1 calc R
H8C H 0.2916 1.0439 -0.0156 0.119 Uiso 1 1 calc R
C9 C 0.4368(4) 0.9482(4) 0.1758(4) 0.0814(18) Uani 1 1 d .
H9A H 0.4267 0.9017 0.2202 0.122 Uiso 1 1 calc R
H9B H 0.4551 1.0077 0.2067 0.122 Uiso 1 1 calc R
H9C H 0.4894 0.9274 0.1476 0.122 Uiso 1 1 calc R
C10 C 0.1311(3) 0.6569(3) 0.0572(3) 0.0508(12) Uani 1 1 d .
H10 H 0.1041 0.6894 0.1045 0.061 Uiso 1 1 calc R
C11 C 0.0445(4) 0.6399(4) -0.0258(4) 0.0799(19) Uani 1 1 d .
H11A H 0.0166 0.6997 -0.0501 0.120 Uiso 1 1 calc R
H11B H -0.0062 0.6030 -0.0070 0.120 Uiso 1 1 calc R
H11C H 0.0681 0.6062 -0.0729 0.120 Uiso 1 1 calc R
C12 C 0.1764(4) 0.5626(3) 0.0992(4) 0.0793(17) Uani 1 1 d .
H12A H 0.1967 0.5257 0.0523 0.119 Uiso 1 1 calc R
H12B H 0.1273 0.5280 0.1227 0.119 Uiso 1 1 calc R
H12C H 0.2337 0.5752 0.1490 0.119 Uiso 1 1 calc R
C13 C 0.1824(3) 0.8247(2) 0.2187(2) 0.0272(8) Uani 1 1 d .
C14 C 0.2700(3) 0.7689(3) 0.2734(3) 0.0451(11) Uani 1 1 d .
H14A H 0.3159 0.7557 0.2350 0.068 Uiso 1 1 calc R
H14B H 0.2465 0.7103 0.2937 0.068 Uiso 1 1 calc R
H14C H 0.3036 0.8052 0.3265 0.068 Uiso 1 1 calc R
C15 C 0.1000(3) 0.8519(2) 0.2579(2) 0.0295(8) Uani 1 1 d .
C16 C 0.0998(3) 0.8338(3) 0.3579(2) 0.0446(11) Uani 1 1 d .
H16A H 0.0358 0.8513 0.3688 0.067 Uiso 1 1 calc R
H16B H 0.1515 0.8709 0.3972 0.067 Uiso 1 1 calc R
H16C H 0.1119 0.7676 0.3717 0.067 Uiso 1 1 calc R
C17 C -0.0699(3) 0.9078(3) 0.2178(2) 0.0282(8) Uani 1 1 d .
C18 C -0.1437(3) 0.8369(3) 0.1904(2) 0.0316(9) Uani 1 1 d .
C19 C -0.2378(3) 0.8531(3) 0.2069(3) 0.0441(11) Uani 1 1 d .
H19 H -0.2874 0.8070 0.1903 0.053 Uiso 1 1 calc R
C20 C -0.2591(3) 0.9356(3) 0.2474(3) 0.0498(11) Uani 1 1 d .
H20 H -0.3226 0.9450 0.2579 0.060 Uiso 1 1 calc R
C21 C -0.1875(4) 1.0041(3) 0.2722(3) 0.0502(13) Uani 1 1 d .
H21 H -0.2031 1.0595 0.3000 0.060 Uiso 1 1 calc R
C22 C -0.0922(3) 0.9932(3) 0.2571(3) 0.0408(11) Uani 1 1 d .
C23 C -0.0180(4) 1.0756(4) 0.2778(4) 0.0715(16) Uani 1 1 d .
H23 H 0.0433 1.0565 0.2595 0.086 Uiso 1 1 calc R
C24 C -0.0599(5) 1.1639(5) 0.2216(4) 0.099(2) Uiso 1 1 d .
H24A H -0.0800 1.1478 0.1570 0.148 Uiso 1 1 calc R
H24B H -0.0092 1.2122 0.2304 0.148 Uiso 1 1 calc R
H24C H -0.1169 1.1871 0.2423 0.148 Uiso 1 1 calc R
C25 C 0.0087(6) 1.0965(5) 0.3795(5) 0.122(3) Uiso 1 1 d .
H25A H -0.0504 1.1156 0.3991 0.184 Uiso 1 1 calc R
H25B H 0.0573 1.1468 0.3918 0.184 Uiso 1 1 calc R
H25C H 0.0364 1.0407 0.4130 0.184 Uiso 1 1 calc R
C26 C -0.1203(3) 0.7466(3) 0.1433(3) 0.0388(10) Uani 1 1 d .
H26 H -0.0643 0.7608 0.1147 0.047 Uiso 1 1 calc R
C27 C -0.2072(3) 0.7127(3) 0.0666(3) 0.0507(12) Uani 1 1 d .
H27A H -0.2614 0.6927 0.0931 0.076 Uiso 1 1 calc R
H27B H -0.1856 0.6604 0.0346 0.076 Uiso 1 1 calc R
H27C H -0.2294 0.7636 0.0237 0.076 Uiso 1 1 calc R
C28 C -0.0862(4) 0.6667(3) 0.2136(3) 0.0641(15) Uani 1 1 d .
H28A H -0.1383 0.6531 0.2451 0.096 Uiso 1 1 calc R
H28B H -0.0268 0.6861 0.2581 0.096 Uiso 1 1 calc R
H28C H -0.0720 0.6109 0.1818 0.096 Uiso 1 1 calc R

loop_
_atom_site_aniso_label
_atom_site_aniso_U_11
_atom_site_aniso_U_22
_atom_site_aniso_U_33
_atom_site_aniso_U_23
_atom_site_aniso_U_13
_atom_site_aniso_U_12
Ni1 0.0218(3) 0.0249(2) 0.0266(2) 0.00501(18) 0.00288(19) 0.00126(19)
Br1 0.0416(3) 0.0290(2) 0.0439(2) 0.00915(17) -0.01366(19) -0.01037(18)
N1 0.0229(17) 0.0222(14) 0.0289(16) 0.0011(12) 0.0072(13) -0.0020(12)
N2 0.0191(17) 0.0287(16) 0.0258(15) -0.0003(12) 0.0034(13) -0.0029(12)
C1 0.024(2) 0.0289(18) 0.0278(19) 0.0036(15) 0.0032(16) 0.0058(15)
C2 0.025(2) 0.037(2) 0.037(2) 0.0051(16) 0.0106(18) 0.0011(16)
C3 0.032(3) 0.063(3) 0.056(3) 0.009(2) 0.021(2) 0.006(2)
C4 0.049(3) 0.072(3) 0.040(2) -0.006(2) 0.021(2) 0.017(3)
C5 0.045(3) 0.049(3) 0.049(3) -0.014(2) 0.009(2) 0.005(2)
C6 0.034(2) 0.038(2) 0.037(2) -0.0074(17) 0.0086(18) 0.0031(17)
C7 0.034(3) 0.036(2) 0.072(3) 0.000(2) 0.020(2) -0.0081(18)
C8 0.073(4) 0.046(3) 0.129(5) 0.023(3) 0.046(4) -0.004(3)
C9 0.066(4) 0.065(3) 0.098(4) -0.019(3) -0.011(3) -0.016(3)
C10 0.047(3) 0.037(2) 0.074(3) -0.016(2) 0.025(2) -0.009(2)
C11 0.050(3) 0.059(3) 0.118(5) -0.013(3) -0.007(3) -0.009(3)
C12 0.084(4) 0.051(3) 0.101(4) 0.008(3) 0.019(3) -0.013(3)
C13 0.022(2) 0.0270(19) 0.0295(19) 0.0049(15) -0.0003(16) 0.0007(14)
C14 0.029(2) 0.064(3) 0.041(2) 0.012(2) 0.006(2) 0.015(2)
C15 0.025(2) 0.034(2) 0.0271(19) 0.0004(15) 0.0020(16) -0.0032(16)
C16 0.036(3) 0.071(3) 0.028(2) 0.006(2) 0.0088(18) 0.006(2)
C17 0.023(2) 0.040(2) 0.0220(17) 0.0050(15) 0.0054(15) 0.0000(16)
C18 0.028(2) 0.038(2) 0.0285(19) 0.0109(16) 0.0072(17) -0.0012(16)
C19 0.027(2) 0.054(3) 0.051(3) 0.013(2) 0.009(2) -0.007(2)
C20 0.025(2) 0.074(3) 0.055(3) 0.010(2) 0.020(2) 0.008(2)
C21 0.040(3) 0.063(3) 0.049(3) -0.012(2) 0.014(2) 0.010(2)
C22 0.028(3) 0.053(3) 0.043(3) -0.0152(19) 0.0106(19) 0.0021(18)
C23 0.042(3) 0.076(4) 0.098(4) -0.048(3) 0.020(3) -0.006(3)
C26 0.033(2) 0.033(2) 0.049(2) 0.0072(18) 0.0078(19) -0.0071(17)
C27 0.052(3) 0.048(3) 0.050(3) 0.003(2) 0.006(2) -0.012(2)
C28 0.064(3) 0.041(3) 0.072(3) 0.011(2) -0.016(3) -0.004(2)

loop_
_atom_type_symbol
_atom_type_description
_atom_type_scat_dispersion_real
_atom_type_scat_dispersion_imag
_atom_type_scat_source
C C 0.0033 0.0016 'International Tables Vol C Tables 4.2.6.8 and 6.1.1.4'
H H 0.0000 0.0000 'International Tables Vol C Tables 4.2.6.8 and 6.1.1.4'
N N 0.0061 0.0033 'International Tables Vol C Tables 4.2.6.8 and 6.1.1.4'
Ni Ni 0.3393 1.1124 'International Tables Vol C Tables 4.2.6.8 and 6.1.1.4'
Br Br -0.2901 2.4595 'International Tables Vol C Tables 4.2.6.8 and 6.1.1.4'

loop_
_geom_angle_atom_site_label_1
_geom_angle_atom_site_label_2
_geom_angle_atom_site_label_3
_geom_angle
_geom_angle_site_symmetry_1
_geom_angle_site_symmetry_3
N2 Ni1 N1 81.42(12) . .
N2 Ni1 Br1 113.61(8) . 3_575
N1 Ni1 Br1 134.65(8) . 3_575
N2 Ni1 Br1 118.89(8) . .
N1 Ni1 Br1 116.37(8) . .
Br1 Ni1 Br1 94.126(18) 3_575 .
Ni1 Br1 Ni1 85.874(18) 3_575 .
C13 N1 C1 123.1(3) . .
C13 N1 Ni1 114.5(2) . .
C1 N1 Ni1 122.0(2) . .
C15 N2 C17 121.8(3) . .
C15 N2 Ni1 114.6(3) . .
C17 N2 Ni1 123.5(2) . .
C2 C1 C6 121.7(4) . .
C2 C1 N1 120.1(3) . .
C6 C1 N1 117.9(3) . .
C3 C2 C1 117.7(4) . .
C3 C2 C7 120.7(4) . .
C1 C2 C7 121.6(4) . .
C4 C3 C2 121.1(4) . .
C3 C4 C5 120.2(4) . .
C4 C5 C6 121.8(4) . .
C5 C6 C1 117.5(4) . .
C5 C6 C10 119.5(4) . .
C1 C6 C10 123.0(4) . .
C2 C7 C8 112.6(4) . .
C2 C7 C9 109.9(4) . .
C8 C7 C9 110.3(4) . .
C6 C10 C11 111.7(4) . .
C6 C10 C12 111.7(4) . .
C11 C10 C12 111.1(4) . .
N1 C13 C15 114.4(3) . .
N1 C13 C14 123.8(4) . .
C15 C13 C14 121.8(3) . .
N2 C15 C13 113.5(3) . .
N2 C15 C16 124.2(4) . .
C13 C15 C16 122.3(3) . .
C22 C17 C18 121.0(4) . .
C22 C17 N2 121.6(3) . .
C18 C17 N2 117.2(3) . .
C19 C18 C17 117.8(4) . .
C19 C18 C26 121.5(4) . .
C17 C18 C26 120.6(4) . .
C20 C19 C18 121.2(4) . .
C21 C20 C19 120.3(4) . .
C20 C21 C22 121.7(4) . .
C21 C22 C17 117.9(4) . .
C21 C22 C23 119.6(4) . .
C17 C22 C23 122.5(4) . .
C25 C23 C22 110.4(5) . .
C25 C23 C24 111.1(5) . .
C22 C23 C24 111.1(4) . .
C27 C26 C18 113.2(3) . .
C27 C26 C28 109.9(3) . .
C18 C26 C28 111.5(3) . .

loop_
_geom_bond_atom_site_label_1
_geom_bond_atom_site_label_2
_geom_bond_distance
_geom_bond_site_symmetry_2
Ni1 N2 1.920(3) .
Ni1 N1 1.921(3) .
Ni1 Br1 2.4211(10) 3_575
Ni1 Br1 2.4247(7) .
Br1 Ni1 2.4211(10) 3_575
N1 C13 1.314(4) .
N1 C1 1.435(5) .
N2 C15 1.319(4) .
N2 C17 1.426(5) .
C1 C2 1.400(5) .
C1 C6 1.407(5) .
C2 C3 1.398(6) .
C2 C7 1.503(5) .
C3 C4 1.367(6) .
C4 C5 1.373(6) .
C5 C6 1.382(6) .
C6 C10 1.514(6) .
C7 C8 1.531(6) .
C7 C9 1.538(6) .
C10 C11 1.517(6) .
C10 C12 1.535(6) .
C13 C15 1.437(5) .
C13 C14 1.505(5) .
C15 C16 1.505(5) .
C17 C22 1.402(5) .
C17 C18 1.412(5) .
C18 C19 1.388(6) .
C18 C26 1.520(5) .
C19 C20 1.370(6) .
C20 C21 1.364(6) .
C21 C22 1.384(6) .
C22 C23 1.527(6) .
C23 C25 1.494(8) .
C23 C24 1.532(8) .
C26 C27 1.519(5) .
C26 C28 1.531(5) .
